data_7226943
loop_
_publ_author_name
'\'Switlicka, A.'
'Czerwi\'nska, K.'
'Machura, B.'
'Penkala, M.'
'Bie\'nko, A.'
'Bie\'nko, D.'
'Zierkiewicz, W.'

_publ_section_title
;
 Thiocyanate copper complexes with pyrazole-derived ligands -- synthesis,
 crystal structures, DFT calculations and magnetic properties
;
_journal_issue 47
_journal_name_full CrystEngComm
_journal_page_first 9042
_journal_paper_doi 10.1039/C6CE01739H
_journal_volume 18
_journal_year 2016
_chemical_formula_moiety 'C25 H32 Cu2 N11 S3'
_chemical_formula_sum 'C25 H32 Cu2 N11 S3'
_chemical_formula_weight 709.87
_space_group_crystal_system monoclinic
_space_group_IT_number 14
_space_group_name_Hall '-P 2ybc'
_space_group_name_H-M_alt 'P 1 21/c 1'
_symmetry_space_group_name_Hall '-P 2ybc'
_symmetry_space_group_name_H-M 'P 1 21/c 1'
_atom_sites_solution_hydrogens geom
_audit_creation_method SHELXL-2014/6
_audit_update_record
;
2016-07-14 deposited with the CCDC.
2016-10-25 downloaded from the CCDC.
;
_cell_angle_alpha 90
_cell_angle_beta 116.100(9)
_cell_angle_gamma 90
_cell_formula_units_Z 4
_cell_length_a 20.3583(15)
_cell_length_b 7.8165(4)
_cell_length_c 21.6675(17)
_cell_measurement_reflns_used 4230
_cell_measurement_temperature 295(2)
_cell_measurement_theta_max 29.1931
_cell_measurement_theta_min 3.3366
_cell_volume 3096.4(4)
_computing_cell_refinement 'CrysAlis RED v. 1.163 (UNIL IC & KUMA 2000)'
_computing_data_collection 'CrysAlis CCD v. 1.163 (UNIL IC & KUMA 2000)'
_computing_data_reduction 'CrysAlis RED v. 1.163 (UNIL IC & KUMA 2000)'
_computing_molecular_graphics 'Mercury (Macrae, J.Appl.Cryst. 41 (2008) 466-470'
_computing_publication_material 'Olex2 (Dolomanov et al., 2009)'
_computing_structure_refinement 'SHELXL-2014/6 (Sheldrick, 2014)'
_computing_structure_solution 'SHELXS-97 (Sheldrick, 1990)'
_diffrn_ambient_temperature 295(2)
_diffrn_measured_fraction_theta_full 0.962
_diffrn_measured_fraction_theta_max 0.983
_diffrn_measurement_device_type 'Oxford Diffraction Gemini A Ultra'
_diffrn_radiation_type MoK\a
_diffrn_radiation_wavelength 0.71073
_diffrn_reflns_av_R_equivalents 0.0523
_diffrn_reflns_av_unetI/netI 0.0673
_diffrn_reflns_Laue_measured_fraction_full 0.962
_diffrn_reflns_Laue_measured_fraction_max 0.983
_diffrn_reflns_limit_h_max 24
_diffrn_reflns_limit_h_min -15
_diffrn_reflns_limit_k_max 7
_diffrn_reflns_limit_k_min -9
_diffrn_reflns_limit_l_max 25
_diffrn_reflns_limit_l_min -25
_diffrn_reflns_number 13725
_diffrn_reflns_point_group_measured_fraction_full 0.962
_diffrn_reflns_point_group_measured_fraction_max 0.983
_diffrn_reflns_theta_full 25.242
_diffrn_reflns_theta_max 25.050
_diffrn_reflns_theta_min 3.343
_exptl_absorpt_coefficient_mu 1.612
_exptl_absorpt_correction_T_max 1.00000
_exptl_absorpt_correction_T_min 0.78268
_exptl_absorpt_correction_type multi-scan
_exptl_absorpt_process_details 'Blessing, Acta Cryst. A51 (1995) 33-38'
_exptl_crystal_colour brown
_exptl_crystal_density_diffrn 1.523
_exptl_crystal_description needle
_exptl_crystal_F_000 1460
_exptl_crystal_size_max 0.10
_exptl_crystal_size_mid 0.08
_exptl_crystal_size_min 0.04
_refine_diff_density_max 0.818
_refine_diff_density_min -0.576
_refine_diff_density_rms 0.081
_refine_ls_extinction_method none
_refine_ls_goodness_of_fit_ref 0.983
_refine_ls_hydrogen_treatment constr
_refine_ls_matrix_type full
_refine_ls_number_parameters 378
_refine_ls_number_reflns 5391
_refine_ls_number_restraints 0
_refine_ls_restrained_S_all 0.983
_refine_ls_R_factor_all 0.0853
_refine_ls_R_factor_gt 0.0503
_refine_ls_shift/su_max 0.001
_refine_ls_shift/su_mean 0.000
_refine_ls_structure_factor_coef Fsqd
_refine_ls_weighting_details 'w=1/[\s^2^(Fo^2^)+(0.0661P)^2^] where P=(Fo^2^+2Fc^2^)/3'
_refine_ls_weighting_scheme calc
_refine_ls_wR_factor_gt 0.1147
_refine_ls_wR_factor_ref 0.1293
_reflns_Friedel_coverage 0.000
_reflns_number_gt 3686
_reflns_number_total 5391
_reflns_threshold_expression 'I > 2\s(I)'
_cod_data_source_file c6ce01739h2.cif
_cod_data_source_block cu100
_cod_depositor_comments 'Adding full bibliography for 7226941--7226944.cif.'
_cod_database_code 7226943
_shelx_space_group_comment
;
The symmetry employed for this shelxl refinement is uniquely defined
by the following loop, which should always be used as a source of
symmetry information in preference to the above space-group names.
They are only intended as comments.
;
_shelxl_version_number 2014/6

loop_
_space_group_symop_operation_xyz
'x, y, z'
'-x, y+1/2, -z+1/2'
'-x, -y, -z'
'x, -y-1/2, z-1/2'

loop_
_atom_site_label
_atom_site_type_symbol
_atom_site_fract_x
_atom_site_fract_y
_atom_site_fract_z
_atom_site_U_iso_or_equiv
_atom_site_adp_type
_atom_site_occupancy
_atom_site_site_symmetry_order
_atom_site_calc_flag
_atom_site_refinement_flags_posn
_atom_site_refinement_flags_adp
Cu1 Cu 0.14764(3) 0.35878(6) 0.39946(3) 0.03736(18) Uani 1 1 d . .
Cu2 Cu 0.37362(3) -0.18503(7) 0.57227(3) 0.0520(2) Uani 1 1 d . .
N1 N 0.09824(19) 0.2486(5) 0.45388(18) 0.0416(9) Uani 1 1 d . .
N2 N 0.02375(19) 0.2515(5) 0.4287(2) 0.0435(9) Uani 1 1 d . .
N3 N 0.05595(18) 0.5122(4) 0.35423(19) 0.0422(9) Uani 1 1 d . .
N4 N -0.01265(19) 0.4507(4) 0.33744(19) 0.0402(9) Uani 1 1 d . .
N5 N 0.4468(2) -0.3748(4) 0.57265(18) 0.0426(9) Uani 1 1 d . .
N6 N 0.5163(2) -0.3222(5) 0.58537(19) 0.0446(9) Uani 1 1 d . .
N7 N 0.4581(2) -0.0471(4) 0.64494(19) 0.0452(10) Uani 1 1 d . .
N8 N 0.5257(2) -0.0620(5) 0.6463(2) 0.0474(10) Uani 1 1 d . .
C1 C 0.1233(3) 0.2267(5) 0.5218(3) 0.0458(12) Uani 1 1 d . .
C2 C 0.0648(3) 0.2184(6) 0.5388(3) 0.0548(13) Uani 1 1 d . .
H2 H 0.0678 0.2037 0.5826 0.066 Uiso 1 1 calc R U
C3 C 0.0022(3) 0.2358(6) 0.4792(3) 0.0481(12) Uani 1 1 d . .
C4 C -0.0181(2) 0.2751(5) 0.3558(2) 0.0437(11) Uani 1 1 d . .
H4A H -0.0689 0.2466 0.3425 0.052 Uiso 1 1 calc R U
H4B H 0.0002 0.1992 0.3315 0.052 Uiso 1 1 calc R U
C5 C -0.0646(3) 0.5722(6) 0.3082(2) 0.0469(12) Uani 1 1 d . .
C6 C -0.0279(3) 0.7164(6) 0.3062(3) 0.0524(13) Uani 1 1 d . .
H6 H -0.0487 0.8220 0.2885 0.063 Uiso 1 1 calc R U
C7 C 0.0466(3) 0.6770(6) 0.3356(2) 0.0445(11) Uani 1 1 d . .
C8 C 0.2032(3) 0.2129(7) 0.5700(3) 0.0614(14) Uani 1 1 d . .
H8A H 0.2188 0.3147 0.5974 0.092 Uiso 1 1 calc R U
H8B H 0.2308 0.1996 0.5440 0.092 Uiso 1 1 calc R U
H8C H 0.2111 0.1154 0.5994 0.092 Uiso 1 1 calc R U
C9 C -0.0764(3) 0.2433(7) 0.4665(3) 0.0672(15) Uani 1 1 d . .
H9A H -0.0800 0.2140 0.5079 0.101 Uiso 1 1 calc R U
H9B H -0.1046 0.1638 0.4309 0.101 Uiso 1 1 calc R U
H9C H -0.0949 0.3570 0.4526 0.101 Uiso 1 1 calc R U
C10 C 0.1081(3) 0.7947(6) 0.3474(3) 0.0600(14) Uani 1 1 d . .
H10A H 0.0892 0.8999 0.3231 0.090 Uiso 1 1 calc R U
H10B H 0.1402 0.7427 0.3311 0.090 Uiso 1 1 calc R U
H10C H 0.1346 0.8179 0.3957 0.090 Uiso 1 1 calc R U
C11 C -0.1442(3) 0.5418(6) 0.2867(3) 0.0633(15) Uani 1 1 d . .
H11A H -0.1694 0.6496 0.2782 0.095 Uiso 1 1 calc R U
H11B H -0.1503 0.4823 0.3226 0.095 Uiso 1 1 calc R U
H11C H -0.1642 0.4742 0.2455 0.095 Uiso 1 1 calc R U
C12 C 0.4492(3) -0.5458(6) 0.5757(2) 0.0465(12) Uani 1 1 d . .
C13 C 0.5202(3) -0.6016(7) 0.5898(3) 0.0572(14) Uani 1 1 d . .
H13 H 0.5362 -0.7144 0.5944 0.069 Uiso 1 1 calc R U
C14 C 0.5613(3) -0.4580(7) 0.5956(3) 0.0544(13) Uani 1 1 d . .
C15 C 0.5298(3) -0.1423(6) 0.5882(2) 0.0494(12) Uani 1 1 d . .
H15A H 0.4942 -0.0896 0.5463 0.059 Uiso 1 1 calc R U
H15B H 0.5780 -0.1228 0.5908 0.059 Uiso 1 1 calc R U
C16 C 0.5789(3) -0.0010(6) 0.7062(3) 0.0572(14) Uani 1 1 d . .
C17 C 0.5442(3) 0.0542(7) 0.7435(3) 0.0644(16) Uani 1 1 d . .
H17 H 0.5662 0.1036 0.7869 0.077 Uiso 1 1 calc R U
C18 C 0.4694(3) 0.0235(6) 0.7050(3) 0.0524(13) Uani 1 1 d . .
C19 C 0.3843(3) -0.6458(6) 0.5669(3) 0.0608(15) Uani 1 1 d . .
H19A H 0.3927 -0.7647 0.5621 0.091 Uiso 1 1 calc R U
H19B H 0.3426 -0.6073 0.5265 0.091 Uiso 1 1 calc R U
H19C H 0.3751 -0.6303 0.6064 0.091 Uiso 1 1 calc R U
C20 C 0.6400(3) -0.4414(8) 0.6117(3) 0.0777(18) Uani 1 1 d . .
H20A H 0.6677 -0.4132 0.6594 0.116 Uiso 1 1 calc R U
H20B H 0.6459 -0.3526 0.5840 0.116 Uiso 1 1 calc R U
H20C H 0.6574 -0.5477 0.6022 0.116 Uiso 1 1 calc R U
C21 C 0.4081(3) 0.0549(7) 0.7225(3) 0.0729(17) Uani 1 1 d . .
H21A H 0.4242 0.1283 0.7620 0.109 Uiso 1 1 calc R U
H21B H 0.3916 -0.0519 0.7326 0.109 Uiso 1 1 calc R U
H21C H 0.3686 0.1088 0.6844 0.109 Uiso 1 1 calc R U
C22 C 0.6584(3) -0.0015(9) 0.7220(3) 0.088(2) Uani 1 1 d . .
H22A H 0.6861 0.0540 0.7653 0.131 Uiso 1 1 calc R U
H22B H 0.6650 0.0585 0.6865 0.131 Uiso 1 1 calc R U
H22C H 0.6749 -0.1174 0.7243 0.131 Uiso 1 1 calc R U
C97 C 0.2347(2) 0.6266(6) 0.5244(2) 0.0401(11) Uani 1 1 d . .
C98 C 0.1834(2) 0.4780(6) 0.2808(2) 0.0430(11) Uani 1 1 d . .
C99 C 0.2639(3) 0.0641(6) 0.4369(2) 0.0403(11) Uani 1 1 d . .
N97 N 0.2052(2) 0.5425(5) 0.4772(2) 0.0467(10) Uani 1 1 d . .
N98 N 0.1732(2) 0.4273(5) 0.3258(2) 0.0518(10) Uani 1 1 d . .
N99 N 0.2184(2) 0.1669(5) 0.4237(2) 0.0498(10) Uani 1 1 d . .
S97 S 0.27763(7) -0.25515(17) 0.59446(7) 0.0550(3) Uani 1 1 d . .
S98 S 0.19882(8) 0.54885(19) 0.21779(7) 0.0641(4) Uani 1 1 d . .
S99 S 0.32762(7) -0.07967(15) 0.45375(7) 0.0509(3) Uani 1 1 d . .

loop_
_atom_site_aniso_label
_atom_site_aniso_U_11
_atom_site_aniso_U_22
_atom_site_aniso_U_33
_atom_site_aniso_U_23
_atom_site_aniso_U_13
_atom_site_aniso_U_12
Cu1 0.0216(3) 0.0480(3) 0.0406(3) 0.0013(2) 0.0119(2) -0.0015(2)
Cu2 0.0309(4) 0.0552(4) 0.0625(4) -0.0069(3) 0.0137(3) -0.0041(3)
N1 0.025(2) 0.057(2) 0.042(2) 0.0101(18) 0.0142(18) -0.0003(17)
N2 0.024(2) 0.051(2) 0.055(2) 0.0056(18) 0.0169(19) -0.0024(16)
N3 0.020(2) 0.054(2) 0.049(2) 0.0076(18) 0.0111(17) -0.0026(16)
N4 0.022(2) 0.045(2) 0.051(2) 0.0009(18) 0.0143(18) 0.0003(16)
N5 0.025(2) 0.053(2) 0.045(2) -0.0018(18) 0.0110(18) -0.0033(16)
N6 0.029(2) 0.056(2) 0.043(2) -0.0003(18) 0.0105(18) -0.0030(18)
N7 0.037(2) 0.046(2) 0.045(2) -0.0015(18) 0.0113(19) -0.0056(17)
N8 0.034(2) 0.058(2) 0.046(2) -0.0044(19) 0.014(2) -0.0136(18)
C1 0.039(3) 0.043(3) 0.054(3) 0.003(2) 0.019(2) -0.002(2)
C2 0.056(4) 0.068(3) 0.044(3) 0.002(2) 0.025(3) -0.009(3)
C3 0.046(3) 0.049(3) 0.063(3) -0.002(2) 0.037(3) -0.005(2)
C4 0.024(2) 0.052(3) 0.052(3) -0.004(2) 0.014(2) -0.0046(19)
C5 0.030(3) 0.055(3) 0.053(3) -0.001(2) 0.016(2) 0.004(2)
C6 0.040(3) 0.053(3) 0.055(3) 0.006(2) 0.012(2) 0.007(2)
C7 0.037(3) 0.049(3) 0.045(3) 0.006(2) 0.016(2) 0.001(2)
C8 0.042(3) 0.082(4) 0.050(3) 0.021(3) 0.012(3) 0.003(3)
C9 0.046(3) 0.092(4) 0.082(4) 0.001(3) 0.044(3) -0.004(3)
C10 0.044(3) 0.055(3) 0.074(4) 0.015(3) 0.019(3) -0.008(2)
C11 0.027(3) 0.067(3) 0.085(4) -0.004(3) 0.015(3) 0.002(2)
C12 0.041(3) 0.047(3) 0.044(3) -0.001(2) 0.012(2) 0.005(2)
C13 0.045(3) 0.060(3) 0.052(3) 0.000(2) 0.009(3) 0.015(3)
C14 0.031(3) 0.078(4) 0.047(3) -0.002(3) 0.010(2) 0.011(3)
C15 0.032(3) 0.073(3) 0.042(3) 0.007(2) 0.015(2) -0.006(2)
C16 0.045(3) 0.060(3) 0.048(3) 0.000(2) 0.004(3) -0.013(2)
C17 0.066(4) 0.063(3) 0.046(3) -0.004(3) 0.008(3) -0.013(3)
C18 0.050(3) 0.052(3) 0.046(3) -0.004(2) 0.012(3) -0.008(2)
C19 0.045(3) 0.053(3) 0.074(4) 0.000(3) 0.016(3) -0.005(2)
C20 0.032(3) 0.117(5) 0.077(4) -0.001(4) 0.017(3) 0.008(3)
C21 0.072(4) 0.084(4) 0.064(4) -0.016(3) 0.031(3) -0.004(3)
C22 0.045(4) 0.132(5) 0.068(4) -0.011(4) 0.009(3) -0.030(4)
C97 0.022(2) 0.051(3) 0.049(3) 0.001(2) 0.017(2) 0.000(2)
C98 0.022(2) 0.058(3) 0.042(3) -0.011(2) 0.008(2) 0.004(2)
C99 0.030(3) 0.053(3) 0.039(3) -0.002(2) 0.017(2) -0.009(2)
N97 0.031(2) 0.055(2) 0.043(2) -0.004(2) 0.0063(19) -0.0080(18)
N98 0.035(2) 0.078(3) 0.048(2) 0.005(2) 0.022(2) 0.004(2)
N99 0.034(2) 0.059(2) 0.055(2) 0.004(2) 0.018(2) 0.002(2)
S97 0.0385(7) 0.0751(8) 0.0524(8) -0.0166(6) 0.0210(6) -0.0092(6)
S98 0.0568(9) 0.0890(10) 0.0534(8) 0.0172(7) 0.0307(7) 0.0156(7)
S99 0.0440(8) 0.0566(7) 0.0551(8) 0.0067(6) 0.0247(6) 0.0122(6)

loop_
_atom_type_symbol
_atom_type_description
_atom_type_scat_dispersion_real
_atom_type_scat_dispersion_imag
_atom_type_scat_source
C C 0.0033 0.0016 'International Tables Vol C Tables 4.2.6.8 and 6.1.1.4'
H H 0.0000 0.0000 'International Tables Vol C Tables 4.2.6.8 and 6.1.1.4'
N N 0.0061 0.0033 'International Tables Vol C Tables 4.2.6.8 and 6.1.1.4'
S S 0.1246 0.1234 'International Tables Vol C Tables 4.2.6.8 and 6.1.1.4'
Cu Cu 0.3201 1.2651 'International Tables Vol C Tables 4.2.6.8 and 6.1.1.4'

loop_
_geom_angle_atom_site_label_1
_geom_angle_atom_site_label_2
_geom_angle_atom_site_label_3
_geom_angle
_geom_angle_site_symmetry_1
_geom_angle_site_symmetry_3
N98 Cu1 N99 90.03(17) . .
N98 Cu1 N1 163.51(16) . .
N99 Cu1 N1 90.73(16) . .
N98 Cu1 N3 87.88(16) . .
N99 Cu1 N3 164.44(15) . .
N1 Cu1 N3 86.97(14) . .
N98 Cu1 N97 102.05(16) . .
N99 Cu1 N97 102.57(15) . .
N1 Cu1 N97 93.85(15) . .
N3 Cu1 N97 92.94(15) . .
N7 Cu2 N5 90.85(14) . .
N7 Cu2 S97 118.15(13) . .
N5 Cu2 S97 120.18(11) . .
N7 Cu2 S99 115.54(11) . .
N5 Cu2 S99 100.63(11) . .
S97 Cu2 S99 109.50(5) . .
C1 N1 N2 105.1(4) . .
C1 N1 Cu1 129.8(3) . .
N2 N1 Cu1 120.2(3) . .
C3 N2 N1 111.9(4) . .
C3 N2 C4 130.9(4) . .
N1 N2 C4 117.2(4) . .
C7 N3 N4 105.4(3) . .
C7 N3 Cu1 132.9(3) . .
N4 N3 Cu1 121.7(3) . .
C5 N4 N3 112.0(3) . .
C5 N4 C4 131.0(4) . .
N3 N4 C4 116.9(3) . .
C12 N5 N6 105.9(4) . .
C12 N5 Cu2 135.8(3) . .
N6 N5 Cu2 117.0(3) . .
C14 N6 N5 111.1(4) . .
C14 N6 C15 131.3(4) . .
N5 N6 C15 117.6(4) . .
C18 N7 N8 105.8(4) . .
C18 N7 Cu2 133.7(4) . .
N8 N7 Cu2 117.8(3) . .
C16 N8 N7 111.2(4) . .
C16 N8 C15 131.2(5) . .
N7 N8 C15 117.5(4) . .
N1 C1 C2 109.8(4) . .
N1 C1 C8 123.1(4) . .
C2 C1 C8 127.1(5) . .
C3 C2 C1 107.2(4) . .
N2 C3 C2 106.0(4) . .
N2 C3 C9 123.2(5) . .
C2 C3 C9 130.8(5) . .
N2 C4 N4 110.1(3) . .
N4 C5 C6 105.5(4) . .
N4 C5 C11 123.4(4) . .
C6 C5 C11 131.0(4) . .
C5 C6 C7 107.7(4) . .
N3 C7 C6 109.3(4) . .
N3 C7 C10 123.3(4) . .
C6 C7 C10 127.4(4) . .
N5 C12 C13 109.4(4) . .
N5 C12 C19 120.7(4) . .
C13 C12 C19 129.8(4) . .
C14 C13 C12 107.0(4) . .
N6 C14 C13 106.5(4) . .
N6 C14 C20 123.4(5) . .
C13 C14 C20 130.0(5) . .
N6 C15 N8 112.5(4) . .
C17 C16 N8 106.0(5) . .
C17 C16 C22 131.1(5) . .
N8 C16 C22 122.9(6) . .
C16 C17 C18 107.8(5) . .
N7 C18 C17 109.2(5) . .
N7 C18 C21 121.0(5) . .
C17 C18 C21 129.8(5) . .
N97 C97 S97 178.5(4) . 1_565
N98 C98 S98 179.3(4) . .
N99 C99 S99 178.8(4) . .
C97 N97 Cu1 171.1(4) . .
C98 N98 Cu1 174.0(4) . .
C99 N99 Cu1 174.1(4) . .
C97 S97 Cu2 95.55(17) 1_545 .
C99 S99 Cu2 111.40(17) . .

loop_
_geom_bond_atom_site_label_1
_geom_bond_atom_site_label_2
_geom_bond_distance
_geom_bond_site_symmetry_2
Cu1 N98 1.959(4) .
Cu1 N99 1.983(4) .
Cu1 N1 2.046(4) .
Cu1 N3 2.067(3) .
Cu1 N97 2.130(4) .
Cu2 N7 2.054(4) .
Cu2 N5 2.099(4) .
Cu2 S97 2.2752(15) .
Cu2 S99 2.4564(14) .
N1 C1 1.339(6) .
N1 N2 1.368(5) .
N2 C3 1.351(6) .
N2 C4 1.438(6) .
N3 C7 1.339(5) .
N3 N4 1.366(5) .
N4 C5 1.354(5) .
N4 C4 1.447(5) .
N5 C12 1.338(5) .
N5 N6 1.380(5) .
N6 C14 1.355(6) .
N6 C15 1.429(6) .
N7 C18 1.336(6) .
N7 N8 1.369(5) .
N8 C16 1.360(6) .
N8 C15 1.441(6) .
C1 C2 1.395(7) .
C1 C8 1.501(6) .
C2 C3 1.364(7) .
C3 C9 1.502(7) .
C5 C6 1.363(7) .
C5 C11 1.496(7) .
C6 C7 1.396(6) .
C7 C10 1.482(6) .
C12 C13 1.409(7) .
C12 C19 1.474(7) .
C13 C14 1.372(7) .
C14 C20 1.489(7) .
C16 C17 1.357(8) .
C16 C22 1.500(8) .
C17 C18 1.397(7) .
C18 C21 1.477(8) .
C97 N97 1.139(5) .
C97 S97 1.660(5) 1_565
C98 N98 1.153(6) .
C98 S98 1.626(6) .
C99 N99 1.164(6) .
C99 S99 1.631(5) .
S97 C97 1.660(5) 1_545

loop_
_geom_hbond_atom_site_label_D
_geom_hbond_atom_site_label_H
_geom_hbond_atom_site_label_A
_geom_hbond_distance_DH
_geom_hbond_distance_HA
_geom_hbond_distance_DA
_geom_hbond_angle_DHA
_geom_hbond_site_symmetry_A
C4 H4A S98 0.97 2.84 3.748(4) 156.7 2_545
C8 H8B N99 0.96 2.52 3.336(7) 143.2 .
C10 H10B N98 0.96 2.57 3.282(7) 131.0 .
